data_7126123
loop_
_publ_author_name
'Kabbour, Houria'
'Sayede, Adlane'
'Saitzek, S\'ebastien'
'Lef\`evre, Gauthier'
'Cario, Laurent'
'Trentesaux, Martine'
'Roussel, Pascal'

_publ_section_title
;
 Structure of the water-splitting photocatalyst oxysulfide
 \a-LaOInS<sub>2</sub> and ab initio prediction of new polymorphs.
;
_journal_issue 11
_journal_name_full 'Chemical communications (Cambridge, England)'
_journal_page_first 1645
_journal_page_last 1648
_journal_paper_doi 10.1039/c9cc09797j
_journal_volume 56
_journal_year 2020
_chemical_formula_sum 'In3 La3 O3 S6'
_chemical_formula_weight 1001.5
_space_group_IT_number 62
_space_group_name_Hall '-P 2n 2a'
_space_group_name_H-M_alt 'P m c n'
_symmetry_cell_setting orthorhombic
_symmetry_Int_Tables_number 62
_symmetry_space_group_name_Hall '-P 2n 2a'
_symmetry_space_group_name_H-M 'P m c n'
_cell_angle_alpha 90
_cell_angle_beta 90
_cell_angle_gamma 90
_cell_formula_units_Z 4
_cell_length_a 3.9850(2)
_cell_length_b 20.5460(13)
_cell_length_c 14.8477(10)
_cell_measurement_temperature 293
_cell_volume 1215.67(13)
_diffrn_ambient_temperature 293
_diffrn_radiation_probe x-ray
_diffrn_radiation_wavelength 1.54187
_exptl_absorpt_coefficient_mu 133.799
_exptl_crystal_density_diffrn 5.4723
_exptl_crystal_F_000 1752
_pd_instr_location ' ?'
_pd_meas_2theta_range_inc 0.02
_pd_meas_2theta_range_max 109.711
_pd_meas_2theta_range_min 10.000
_pd_meas_number_of_points 4882
_pd_proc_2theta_range_inc 0.02
_pd_proc_2theta_range_max 109.711
_pd_proc_2theta_range_min 10
_pd_proc_ls_background_function 'Manual background combined with 10 Legendre polynoms'
_pd_proc_ls_pref_orient_corr none
_pd_proc_ls_profile_function Pseudo-Voigt
_pd_proc_ls_prof_R_factor 0.0387
_pd_proc_ls_prof_wR_expected 0.0323
_pd_proc_ls_prof_wR_factor 0.0497
_refine_diff_density_max 1.71
_refine_diff_density_min -1.42
_refine_ls_goodness_of_fit_all 1.54
_refine_ls_number_constraints 7
_refine_ls_number_parameters 76
_refine_ls_number_restraints 0
_refine_ls_R_factor_all 0.0213
_refine_ls_R_factor_gt 0.0205
_refine_ls_shift/su_max 0.0161
_refine_ls_shift/su_mean 0.0037
_refine_ls_weighting_scheme sigma
_refine_ls_wR_factor_all 0.0258
_refine_ls_wR_factor_gt 0.0257
_cod_data_source_file c9cc09797j1.cif
_cod_data_source_block I
_cod_depositor_comments
;
The following automatic conversions were performed:

data item '_diffrn_radiation_probe' value 'X-ray' was changed to
'x-ray' in accordance with the
/home/data/users/saulius/crontab/automatic-downloads/current/RSC/lib/dictionaries/cif_core.dic
dictionary named 'cif_core.dic' version 2.4.2 last updated on
2011-04-26.

Automatic conversion script
Id: cif_fix_values 7556 2019-12-06 15:28:31Z antanas 
;
_cod_original_cell_volume 1215.65(13)
_cod_original_sg_symbol_Hall '-P -2xa;-2ybc;-2zabc'
_cod_original_formula_sum 'La3 In3 S6 O3'
_cod_database_code 7126123

loop_
_space_group_symop_id
_space_group_symop_operation_xyz
1 x,y,z
2 -x+1/2,-y+1/2,z+1/2
3 -x,y+1/2,-z+1/2
4 x+1/2,-y,-z
5 -x,-y,-z
6 x+1/2,y+1/2,-z+1/2
7 x,-y+1/2,z+1/2
8 -x+1/2,y,z

loop_
_atom_site_label
_atom_site_type_symbol
_atom_site_fract_x
_atom_site_fract_y
_atom_site_fract_z
_atom_site_adp_type
_atom_site_U_iso_or_equiv
_atom_site_site_symmetry_multiplicity
_atom_site_occupancy
_atom_site_calc_flag
_atom_site_refinement_flags
_atom_site_disorder_assembly
_atom_site_disorder_group
La1 La 0.75 0.4252(5) 0.0422(7) Uani 0.015(5) 4 1 d . . .
La2 La 0.25 0.7425(6) 0.0989(5) Uani 0.024(4) 4 1 d . . .
La3 La -0.25 0.5943(5) 0.1753(6) Uani 0.016(4) 4 1 d . . .
In1 In -0.75 0.4038(6) 0.2979(8) Uani 0.027(5) 4 1 d . . .
In2 In 0.75 0.0720(7) 0.0367(9) Uani 0.035(6) 4 1 d . . .
In3 In 0.25 0.2375(8) 0.1775(6) Uani 0.036(6) 4 1 d . . .
S1 S -0.75 0.4831(16) 0.194(3) Uiso 0.026(4) 4 1 d . . .
S2 S -0.75 0.3614(17) 0.453(2) Uiso 0.026(4) 4 1 d . . .
S3 S -1.25 0.3326(17) 0.231(3) Uiso 0.026(4) 4 1 d . . .
S4 S 0.75 -0.008(2) -0.109(3) Uiso 0.026(4) 4 1 d . . .
S5 S 0.25 0.2982(17) 0.040(2) Uiso 0.026(4) 4 1 d . . .
S6 S 0.75 0.1509(17) 0.157(3) Uiso 0.026(4) 4 1 d . . .
O1 O -0.75 0.609(4) 0.123(4) Uiso 0.005(12) 4 1 d . . .
O2 O 0.75 0.714(3) 0.179(5) Uiso 0.005(12) 4 1 d . . .
O3 O 0.25 0.473(4) 0.956(5) Uiso 0.005(12) 4 1 d . . .

loop_
_atom_site_aniso_label
_atom_site_aniso_type_symbol
_atom_site_aniso_U_11
_atom_site_aniso_U_22
_atom_site_aniso_U_33
_atom_site_aniso_U_12
_atom_site_aniso_U_13
_atom_site_aniso_U_23
La1 La 0.019(9) 0.020(8) 0.007(7) 0 0 -0.008(6)
La2 La 0.033(7) 0.011(7) 0.028(7) 0 0 0.004(7)
La3 La 0.021(8) 0.009(7) 0.019(6) 0 0 0.008(6)
In1 In 0.015(10) 0.041(10) 0.025(9) 0 0 0.009(7)
In2 In 0.002(10) 0.049(11) 0.054(11) 0 0 -0.009(8)
In3 In 0.033(8) 0.071(13) 0.003(7) 0 0 0.005(8)

loop_
_atom_type_symbol
_atom_type_scat_dispersion_real
_atom_type_scat_dispersion_imag
_atom_type_scat_source
In 0.0822 5.0449 'International Tables Vol C tables 4.2.6.8 and 6.1.1.1'
La -1.4094 9.0376 'International Tables Vol C tables 4.2.6.8 and 6.1.1.1'
O 0.0492 0.0322 'International Tables Vol C tables 4.2.6.8 and 6.1.1.1'
S 0.3331 0.5567 'International Tables Vol C tables 4.2.6.8 and 6.1.1.1'

loop_
_exptl_crystal_face_index_h
_exptl_crystal_face_index_k
_exptl_crystal_face_index_l
_exptl_crystal_face_perp_dist
? ? ? ?

loop_
_geom_angle_atom_site_label_1
_geom_angle_atom_site_label_2
_geom_angle_atom_site_label_3
_geom_angle_site_symmetry_1
_geom_angle_site_symmetry_2
_geom_angle_site_symmetry_3
_geom_angle
_geom_angle_publ_flag
O1 La1 O3 4_665 . 1_554 68.0(18) ?
O1 La1 O3 4_665 . 1_654 68.0(18) ?
O1 La1 O3 4_665 . 4_566 107(3) ?
O3 La1 O3 1_554 . 1_654 102.0(18) ?
O3 La1 O3 1_554 . 4_566 67.9(19) ?
O3 La1 O3 1_654 . 4_566 67.9(19) ?
S3 La2 S5 3_455 . 4_465 136.2(5) ?
S3 La2 S5 3_455 . 4_565 136.2(5) ?
S3 La2 O1 3_455 . 1_655 118.9(14) ?
S3 La2 O2 3_455 . 1_455 75.2(15) ?
S3 La2 O2 3_455 . . 75.2(15) ?
S5 La2 S5 4_465 . 4_565 83.8(7) ?
S5 La2 O1 4_465 . 1_655 79.0(12) ?
S5 La2 O2 4_465 . 1_455 73.6(15) ?
S5 La2 O2 4_465 . . 146.1(16) ?
S5 La2 O1 4_565 . 1_655 79.0(12) ?
S5 La2 O2 4_565 . 1_455 146.1(16) ?
S5 La2 O2 4_565 . . 73.6(15) ?
O1 La2 O2 1_655 . 1_455 72.2(15) ?
O1 La2 O2 1_655 . . 72.2(15) ?
O2 La2 O2 1_455 . . 112.8(19) ?
S1 La3 S1 . . 1_655 81.8(6) ?
S1 La3 O1 . . . 62(2) ?
S1 La3 O1 . . 1_655 138(2) ?
S1 La3 O2 . . 1_455 138.5(5) ?
S1 La3 O3 . . 4_466 68.8(14) ?
S1 La3 O1 1_655 . . 138(2) ?
S1 La3 O1 1_655 . 1_655 62(2) ?
S1 La3 O2 1_655 . 1_455 138.5(5) ?
S1 La3 O3 1_655 . 4_466 68.8(14) ?
O1 La3 O1 . . 1_655 134(2) ?
O1 La3 O2 . . 1_455 82(2) ?
O1 La3 O3 . . 4_466 77.6(19) ?
O1 La3 O2 1_655 . 1_455 82(2) ?
O1 La3 O3 1_655 . 4_466 77.6(19) ?
O2 La3 O3 1_455 . 4_466 127(2) ?
S1 In1 S2 . . . 154.2(14) ?
S1 In1 S3 . . . 98.1(11) ?
S1 In1 S3 . . 1_655 98.1(11) ?
S2 In1 S3 . . . 99.0(10) ?
S2 In1 S3 . . 1_655 99.0(10) ?
S3 In1 S3 . . 1_655 96.8(9) ?
S2 In2 S2 2_454 . 2_554 94.2(9) ?
S2 In2 S4 2_454 . . 86.5(10) ?
S2 In2 S4 2_454 . 4_455 83.3(9) ?
S2 In2 S4 2_454 . 4_555 176.7(11) ?
S2 In2 S6 2_454 . . 90.0(10) ?
S2 In2 S4 2_554 . . 86.5(10) ?
S2 In2 S4 2_554 . 4_455 176.7(11) ?
S2 In2 S4 2_554 . 4_555 83.3(9) ?
S2 In2 S6 2_554 . . 90.0(10) ?
S4 In2 S4 . . 4_455 91.2(11) ?
S4 In2 S4 . . 4_555 91.2(11) ?
S4 In2 S6 . . . 174.9(14) ?
S4 In2 S4 4_455 . 4_555 99.1(10) ?
S4 In2 S6 4_455 . . 92.2(11) ?
S4 In2 S6 4_555 . . 92.2(11) ?
S3 In3 S3 1_655 . 1_755 86.8(8) ?
S3 In3 S5 1_655 . . 83.3(10) ?
S3 In3 S6 1_655 . 1_455 88.2(7) ?
S3 In3 S6 1_655 . . 170.4(11) ?
S3 In3 O2 1_655 . 3_645 83.3(14) ?
S3 In3 S5 1_755 . . 83.3(10) ?
S3 In3 S6 1_755 . 1_455 170.4(11) ?
S3 In3 S6 1_755 . . 88.2(7) ?
S3 In3 O2 1_755 . 3_645 83.3(14) ?
S5 In3 S6 . . 1_455 104.2(10) ?
S5 In3 S6 . . . 104.2(10) ?
S5 In3 O2 . . 3_645 161.4(19) ?
S6 In3 S6 1_455 . . 95.6(9) ?
S6 In3 O2 1_455 . 3_645 88.1(14) ?
S6 In3 O2 . . 3_645 88.1(14) ?
La3 S1 La3 1_455 . . 81.8(8) ?
La3 S1 In1 1_455 . . 127.3(10) ?
La3 S1 O1 1_455 . . 43.2(6) ?
La3 S1 O3 1_455 . 4_366 45.6(13) ?
La3 S1 O3 1_455 . 4_466 97.9(15) ?
La3 S1 In1 . . . 127.3(10) ?
La3 S1 O1 . . . 43.2(6) ?
La3 S1 O3 . . 4_366 97.9(15) ?
La3 S1 O3 . . 4_466 45.6(13) ?
In1 S1 O1 . . . 159(2) ?
In1 S1 O3 . . 4_366 134.4(13) ?
In1 S1 O3 . . 4_466 134.4(13) ?
O1 S1 O3 . . 4_366 57.5(16) ?
O1 S1 O3 . . 4_466 57.5(16) ?
O3 S1 O3 4_366 . 4_466 79.4(15) ?
In1 S2 In2 . . 2_455 104.5(10) ?
In1 S2 In2 . . 2_555 104.5(10) ?
In2 S2 In2 2_455 . 2_555 94.2(11) ?
La2 S3 In1 3_445 . 1_455 91.3(10) ?
La2 S3 In1 3_445 . . 91.3(10) ?
La2 S3 In3 3_445 . 1_355 79.8(8) ?
La2 S3 In3 3_445 . 1_455 79.8(8) ?
In1 S3 In1 1_455 . . 96.8(12) ?
In1 S3 In3 1_455 . 1_355 87.6(3) ?
In1 S3 In3 1_455 . 1_455 170.1(14) ?
In1 S3 In3 . . 1_355 170.1(14) ?
In1 S3 In3 . . 1_455 87.6(3) ?
In3 S3 In3 1_355 . 1_455 86.8(10) ?
In2 S4 In2 . . 4_455 88.8(10) ?
In2 S4 In2 . . 4_555 88.8(10) ?
In2 S4 In2 4_455 . 4_555 99.1(14) ?
La2 S5 La2 4_465 . 4_565 83.8(9) ?
La2 S5 In3 4_465 . . 116.3(10) ?
La2 S5 In3 4_565 . . 116.3(10) ?
In2 S6 In3 . . . 122.1(10) ?
In2 S6 In3 . . 1_655 122.1(10) ?
In3 S6 In3 . . 1_655 95.6(12) ?
La1 O1 La2 4_365 . 1_455 99(2) ?
La1 O1 La3 4_365 . 1_455 108.0(17) ?
La1 O1 La3 4_365 . . 108.0(17) ?
La1 O1 S1 4_365 . . 96(3) ?
La1 O1 O2 4_365 . 1_355 117(2) ?
La1 O1 O2 4_365 . 1_455 117(2) ?
La1 O1 O3 4_365 . 4_366 56.3(17) ?
La1 O1 O3 4_365 . 4_466 56.3(17) ?
La2 O1 La3 1_455 . 1_455 101(2) ?
La2 O1 La3 1_455 . . 101(2) ?
La2 O1 S1 1_455 . . 165(3) ?
La2 O1 O2 1_455 . 1_355 48.2(15) ?
La2 O1 O2 1_455 . 1_455 48.2(15) ?
La2 O1 O3 1_455 . 4_366 122(2) ?
La2 O1 O3 1_455 . 4_466 122(2) ?
La3 O1 La3 1_455 . . 134(3) ?
La3 O1 S1 1_455 . . 74.6(19) ?
La3 O1 O2 1_455 . 1_355 53.0(14) ?
La3 O1 O2 1_455 . 1_455 127(3) ?
La3 O1 O3 1_455 . 4_366 54.8(15) ?
La3 O1 O3 1_455 . 4_466 135(3) ?
La3 O1 S1 . . . 74.6(19) ?
La3 O1 O2 . . 1_355 127(3) ?
La3 O1 O2 . . 1_455 53.0(14) ?
La3 O1 O3 . . 4_366 135(3) ?
La3 O1 O3 . . 4_466 54.8(15) ?
S1 O1 O2 . . 1_355 123.4(19) ?
S1 O1 O2 . . 1_455 123.4(19) ?
S1 O1 O3 . . 4_366 67(2) ?
S1 O1 O3 . . 4_466 67(2) ?
O2 O1 O2 1_355 . 1_455 81(2) ?
O2 O1 O3 1_355 . 4_366 94.2(13) ?
O2 O1 O3 1_355 . 4_466 169(3) ?
O2 O1 O3 1_455 . 4_366 169(3) ?
O2 O1 O3 1_455 . 4_466 94.2(13) ?
O3 O1 O3 4_366 . 4_466 88(2) ?
La2 O2 La2 . . 1_655 113(3) ?
La2 O2 La3 . . 1_655 103.6(17) ?
La2 O2 In3 . . 3_655 115.5(16) ?
La2 O2 O1 . . 1_655 59.6(14) ?
La2 O2 O1 . . 1_755 126(3) ?
La2 O2 La3 1_655 . 1_655 103.6(17) ?
La2 O2 In3 1_655 . 3_655 115.5(16) ?
La2 O2 O1 1_655 . 1_655 126(3) ?
La2 O2 O1 1_655 . 1_755 59.6(14) ?
La3 O2 In3 1_655 . 3_655 104(3) ?
La3 O2 O1 1_655 . 1_655 44.6(13) ?
La3 O2 O1 1_655 . 1_755 44.6(13) ?
In3 O2 O1 3_655 . 1_655 115(2) ?
In3 O2 O1 3_655 . 1_755 115(2) ?
O1 O2 O1 1_655 . 1_755 81(2) ?
La1 O3 La1 1_456 . 1_556 102(3) ?
La1 O3 La1 1_456 . 4_466 112(2) ?
La1 O3 La3 1_456 . 4_566 101(2) ?
La1 O3 S1 1_456 . 4_566 88.3(7) ?
La1 O3 S1 1_456 . 4_666 164(3) ?
La1 O3 O1 1_456 . 4_566 55.7(14) ?
La1 O3 O1 1_456 . 4_666 121(3) ?
La1 O3 O3 1_456 . 4_467 47.5(17) ?
La1 O3 O3 1_456 . 4_567 120(3) ?
La1 O3 La1 1_556 . 4_466 112(2) ?
La1 O3 La3 1_556 . 4_566 101(2) ?
La1 O3 S1 1_556 . 4_566 164(3) ?
La1 O3 S1 1_556 . 4_666 88.3(7) ?
La1 O3 O1 1_556 . 4_566 121(3) ?
La1 O3 O1 1_556 . 4_666 55.7(14) ?
La1 O3 O3 1_556 . 4_467 120(3) ?
La1 O3 O3 1_556 . 4_567 47.5(17) ?
La1 O3 La3 4_466 . 4_566 126(3) ?
La1 O3 S1 4_466 . 4_566 73.8(19) ?
La1 O3 S1 4_466 . 4_666 73.8(19) ?
La1 O3 O1 4_466 . 4_566 126(2) ?
La1 O3 O1 4_466 . 4_666 126(2) ?
La1 O3 O3 4_466 . 4_467 65(2) ?
La1 O3 O3 4_466 . 4_567 65(2) ?
La3 O3 S1 4_566 . 4_566 65.6(16) ?
La3 O3 S1 4_566 . 4_666 65.6(16) ?
La3 O3 O1 4_566 . 4_566 47.6(15) ?
La3 O3 O1 4_566 . 4_666 47.6(15) ?
La3 O3 O3 4_566 . 4_467 130.6(17) ?
La3 O3 O3 4_566 . 4_567 130.6(17) ?
S1 O3 S1 4_566 . 4_666 79.4(18) ?
S1 O3 O1 4_566 . 4_566 55.5(17) ?
S1 O3 O1 4_566 . 4_666 109(3) ?
S1 O3 O3 4_566 . 4_467 75.4(17) ?
S1 O3 O3 4_566 . 4_567 136(3) ?
S1 O3 O1 4_666 . 4_566 109(3) ?
S1 O3 O1 4_666 . 4_666 55.5(17) ?
S1 O3 O3 4_666 . 4_467 136(3) ?
S1 O3 O3 4_666 . 4_567 75.4(17) ?
O1 O3 O1 4_566 . 4_666 88(2) ?
O1 O3 O3 4_566 . 4_467 85.6(16) ?
O1 O3 O3 4_566 . 4_567 169(4) ?
O1 O3 O3 4_666 . 4_467 169(4) ?
O1 O3 O3 4_666 . 4_567 85.6(16) ?
O3 O3 O3 4_467 . 4_567 98(3) ?

loop_
_geom_bond_atom_site_label_1
_geom_bond_atom_site_label_2
_geom_bond_site_symmetry_1
_geom_bond_site_symmetry_2
_geom_bond_distance
_geom_bond_publ_flag
La1 O1 . 4_665 2.55(6) ?
La1 O3 . 1_554 2.56(5) ?
La1 O3 . 1_654 2.56(5) ?
La1 O3 . 4_566 2.09(8) ?
La2 S3 . 3_455 3.13(4) ?
La2 S5 . 4_465 2.98(3) ?
La2 S5 . 4_565 2.98(3) ?
La2 O1 . 1_655 2.77(8) ?
La2 O2 . 1_455 2.39(4) ?
La2 O2 . . 2.39(4) ?
La3 S1 . . 3.04(3) ?
La3 S1 . 1_655 3.04(3) ?
La3 O1 . . 2.16(2) ?
La3 O1 . 1_655 2.16(2) ?
La3 O2 . 1_455 2.46(6) ?
La3 O3 . 4_466 2.39(7) ?
In1 S1 . . 2.25(4) ?
In1 S2 . . 2.46(4) ?
In1 S3 . . 2.66(3) ?
In1 S3 . 1_655 2.66(3) ?
In2 S2 . 2_454 2.72(3) ?
In2 S2 . 2_554 2.72(3) ?
In2 S4 . . 2.71(4) ?
In2 S4 . 4_455 2.62(3) ?
In2 S4 . 4_555 2.62(3) ?
In2 S6 . . 2.41(4) ?
In3 S3 . 1_655 2.90(3) ?
In3 S3 . 1_755 2.90(3) ?
In3 S5 . . 2.40(4) ?
In3 S6 . 1_455 2.69(3) ?
In3 S6 . . 2.69(3) ?
In3 O2 . 3_645 2.19(7) ?
S1 O1 . . 2.79(8) ?
S1 O3 . 4_366 3.12(6) ?
S1 O3 . 4_466 3.12(6) ?
O1 O2 . 1_355 3.05(7) ?
O1 O2 . 1_455 3.05(7) ?
O1 O3 . 4_366 2.86(7) ?
O1 O3 . 4_466 2.86(7) ?
O3 O3 . 4_467 2.63(7) ?
O3 O3 . 4_567 2.63(7) ?

loop_
_geom_hbond_atom_site_label_D
_geom_hbond_atom_site_label_H
_geom_hbond_atom_site_label_A
_geom_hbond_site_symmetry_D
_geom_hbond_site_symmetry_H
_geom_hbond_site_symmetry_A
_geom_hbond_distance_DH
_geom_hbond_distance_HA
_geom_hbond_distance_DA
_geom_hbond_angle_DHA
_geom_hbond_publ_flag
? ? ? ? ? ? ? ? ? ? ?

loop_
_geom_torsion_atom_site_label_1
_geom_torsion_atom_site_label_2
_geom_torsion_atom_site_label_3
_geom_torsion_atom_site_label_4
_geom_torsion_site_symmetry_1
_geom_torsion_site_symmetry_2
_geom_torsion_site_symmetry_3
_geom_torsion_site_symmetry_4
_geom_torsion
_geom_torsion_publ_flag
? ? ? ? ? ? ? ? ? ?

loop_
_restr_distance_atom_site_label_1
_restr_distance_site_symmetry_1
_restr_distance_atom_site_label_2
_restr_distance_site_symmetry_2
_restr_distance_target
_restr_distance_target_weight_param
? ? ? ? ? ?

loop_
_restr_angle_atom_site_label_1
_restr_angle_site_symmetry_1
_restr_angle_atom_site_label_2
_restr_angle_site_symmetry_2
_restr_angle_atom_site_label_3
_restr_angle_site_symmetry_3
_restr_angle_target
_restr_angle_target_weight_param
? ? ? ? ? ? ? ?

loop_
_restr_torsion_atom_site_label_1
_restr_torsion_site_symmetry_1
_restr_torsion_atom_site_label_2
_restr_torsion_site_symmetry_2
_restr_torsion_atom_site_label_3
_restr_torsion_site_symmetry_3
_restr_torsion_atom_site_label_4
_restr_torsion_site_symmetry_4
_restr_torsion_angle_target
_restr_torsion_weight_param
? ? ? ? ? ? ? ? ? ?

loop_
_restr_equal_distance_atom_site_label_1
_restr_equal_distance_site_symmetry_1
_restr_equal_distance_atom_site_label_2
_restr_equal_distance_site_symmetry_2
_restr_equal_distance_class_class_id
_restr_equal_distance_class_target_weight_param
? ? ? ? ? ?

loop_
_restr_equal_angle_atom_site_label_1
_restr_equal_angle_site_symmetry_1
_restr_equal_angle_atom_site_label_2
_restr_equal_angle_site_symmetry_2
_restr_equal_angle_atom_site_label_3
_restr_equal_angle_site_symmetry_3
_restr_equal_angle_class_class_id
_restr_equal_angle_class_target_weight_param
? ? ? ? ? ? ? ?

loop_
_restr_equal_torsion_atom_site_label_1
_restr_equal_torsion_site_symmetry_1
_restr_equal_torsion_atom_site_label_2
_restr_equal_torsion_site_symmetry_2
_restr_equal_torsion_atom_site_label_3
_restr_equal_torsion_site_symmetry_3
_restr_equal_torsion_atom_site_label_4
_restr_equal_torsion_site_symmetry_4
_restr_equal_torsion_class_class_id
_restr_equal_torsion_class_target_weight_param
? ? ? ? ? ? ? ? ? ?

loop_
_jana_atom_site_adp_c_label
_jana_atom_site_adp_c_type_symbol
_jana_atom_site_adp_c_111
_jana_atom_site_adp_c_112
_jana_atom_site_adp_c_113
_jana_atom_site_adp_c_122
_jana_atom_site_adp_c_123
_jana_atom_site_adp_c_133
_jana_atom_site_adp_c_222
_jana_atom_site_adp_c_223
_jana_atom_site_adp_c_233
_jana_atom_site_adp_c_333
? ? ? ? ? ? ? ? ? ? ? ?

loop_
_jana_atom_site_adp_d_label
_jana_atom_site_adp_d_type_symbol
_jana_atom_site_adp_d_1111
_jana_atom_site_adp_d_1112
_jana_atom_site_adp_d_1113
_jana_atom_site_adp_d_1122
_jana_atom_site_adp_d_1123
_jana_atom_site_adp_d_1133
_jana_atom_site_adp_d_1222
_jana_atom_site_adp_d_1223
_jana_atom_site_adp_d_1233
_jana_atom_site_adp_d_1333
_jana_atom_site_adp_d_2222
_jana_atom_site_adp_d_2223
_jana_atom_site_adp_d_2233
_jana_atom_site_adp_d_2333
_jana_atom_site_adp_d_3333
? ? ? ? ? ? ? ? ? ? ? ? ? ? ? ? ?

loop_
_jana_atom_site_adp_e_label
_jana_atom_site_adp_e_type_symbol
_jana_atom_site_adp_e_11111
_jana_atom_site_adp_e_11112
_jana_atom_site_adp_e_11113
_jana_atom_site_adp_e_11122
_jana_atom_site_adp_e_11123
_jana_atom_site_adp_e_11133
_jana_atom_site_adp_e_11222
_jana_atom_site_adp_e_11223
_jana_atom_site_adp_e_11233
_jana_atom_site_adp_e_11333
_jana_atom_site_adp_e_12222
_jana_atom_site_adp_e_12223
_jana_atom_site_adp_e_12233
_jana_atom_site_adp_e_12333
_jana_atom_site_adp_e_13333
_jana_atom_site_adp_e_22222
_jana_atom_site_adp_e_22223
_jana_atom_site_adp_e_22233
_jana_atom_site_adp_e_22333
_jana_atom_site_adp_e_23333
_jana_atom_site_adp_e_33333
? ? ? ? ? ? ? ? ? ? ? ? ? ? ? ? ? ? ? ? ? ? ?

loop_
_jana_atom_site_adp_f_label
_jana_atom_site_adp_f_type_symbol
_jana_atom_site_adp_f_111111
_jana_atom_site_adp_f_111112
_jana_atom_site_adp_f_111113
_jana_atom_site_adp_f_111122
_jana_atom_site_adp_f_111123
_jana_atom_site_adp_f_111133
_jana_atom_site_adp_f_111222
_jana_atom_site_adp_f_111223
_jana_atom_site_adp_f_111233
_jana_atom_site_adp_f_111333
_jana_atom_site_adp_f_112222
_jana_atom_site_adp_f_112223
_jana_atom_site_adp_f_112233
_jana_atom_site_adp_f_112333
_jana_atom_site_adp_f_113333
_jana_atom_site_adp_f_122222
_jana_atom_site_adp_f_122223
_jana_atom_site_adp_f_122233
_jana_atom_site_adp_f_122333
_jana_atom_site_adp_f_123333
_jana_atom_site_adp_f_133333
_jana_atom_site_adp_f_222222
_jana_atom_site_adp_f_222223
_jana_atom_site_adp_f_222233
_jana_atom_site_adp_f_222333
_jana_atom_site_adp_f_223333
_jana_atom_site_adp_f_233333
_jana_atom_site_adp_f_333333
? ? ? ? ? ? ? ? ? ? ? ? ? ? ? ? ? ? ? ? ? ? ? ? ? ? ? ? ? ?
